data_4122667
loop_
_publ_author_name
'Erdmann, Hannes'
'An, Feng'
'Mayer, Peter'
'Ofial, Armin R.'
'Lakhdar, Sami'
'Mayr, Herbert'

_publ_section_title
;
 Structures and Reactivities of 2-Trityl- and
 2-(Triphenylsilyl)pyrrolidine-Derived Enamines: Evidence for Negative
 Hyperconjugation with the Trityl Group.
;
_journal_issue 40
_journal_name_full 'Journal of the American Chemical Society'
_journal_page_first 14263
_journal_paper_doi 10.1021/ja508065e
_journal_volume 136
_journal_year 2014
_chemical_formula_moiety 'C30 H29 N Si'
_chemical_formula_sum 'C30 H29 N Si'
_chemical_formula_weight 431.644
_space_group_IT_number 14
_symmetry_cell_setting monoclinic
_symmetry_Int_Tables_number 14
_symmetry_space_group_name_Hall '-P 2yn'
_symmetry_space_group_name_H-M 'P 1 21/n 1'
_atom_sites_solution_hydrogens geom
_atom_sites_solution_primary direct
_atom_sites_solution_secondary difmap
_audit_block_code C30H29NSi_qq064_mayr
_audit_creation_method 'form98_non/compatible with shelxl97-2'
_audit_update_record 25-Oct-12
_cell_angle_alpha 90.00
_cell_angle_beta 92.7937(12)
_cell_angle_gamma 90.00
_cell_formula_units_Z 4
_cell_length_a 9.8402(4)
_cell_length_b 8.4762(4)
_cell_length_c 28.5374(12)
_cell_measurement_reflns_used 119
_cell_measurement_temperature 200(2)
_cell_measurement_theta_max 24.1111
_cell_measurement_theta_min 3.2476
_cell_volume 2377.40(18)
_computing_cell_refinement 'APEX2 v2012.4-3 (Bruker AXS)'
_computing_data_collection 'Bruker Instrument Service v3.0.21'
_computing_data_reduction 'SAINT V8.18C (Bruker AXS Inc., 2011)'
_computing_structure_refinement
;
Sheldrick, G. M. (2008).
<i>Acta Cryst.</i> A<b>64</b>, 112--122.
;
_computing_structure_solution
;
A. Altomare, M. C. Burla, M. Camalli, G. L. Cascarano, C. Giacovazzo, A.
Guagliardi, A. G. G. Moliterni, G. Polidori, R. Spagna: SIR97: a new tool for
crystal structure determination and refinement; J. Appl. Crystallogr. 1999,
32, 115-119.
;
_diffrn_ambient_temperature 200(2)
_diffrn_detector_area_resol_mean 10.4167
_diffrn_measured_fraction_theta_full 0.987
_diffrn_measured_fraction_theta_max 0.987
_diffrn_measurement_device 'fixed-chi three-circle diffractometer'
_diffrn_measurement_device_type 'Bruker D8Quest'
_diffrn_measurement_method 'mix of phi and omega scans'
_diffrn_radiation_collimation 'focusing mirrors'
_diffrn_radiation_monochromator 'focusing mirrors'
_diffrn_radiation_type 'Mo K\a'
_diffrn_radiation_wavelength 0.71073
_diffrn_reflns_av_R_equivalents 0.0218
_diffrn_reflns_av_sigmaI/netI 0.0148
_diffrn_reflns_limit_h_max 11
_diffrn_reflns_limit_h_min -11
_diffrn_reflns_limit_k_max 10
_diffrn_reflns_limit_k_min -10
_diffrn_reflns_limit_l_max 34
_diffrn_reflns_limit_l_min -33
_diffrn_reflns_number 35164
_diffrn_reflns_theta_full 25.37
_diffrn_reflns_theta_max 25.36
_diffrn_reflns_theta_min 2.51
_diffrn_source_current 1
_diffrn_source_power 50
_diffrn_source_type 'Bruker I\mS'
_diffrn_source_voltage 50
_exptl_absorpt_coefficient_mu 0.117
_exptl_absorpt_correction_T_max 0.8620
_exptl_absorpt_correction_T_min 0.8215
_exptl_absorpt_correction_type multi-scan
_exptl_absorpt_process_details 'SADABS V2008/1 (Bruker AXS Inc.)'
_exptl_crystal_colour colourless
_exptl_crystal_density_diffrn 1.20598(9)
_exptl_crystal_density_method 'not measured'
_exptl_crystal_description block
_exptl_crystal_F_000 920
_exptl_crystal_size_max 0.240
_exptl_crystal_size_mid 0.212
_exptl_crystal_size_min 0.168
_refine_diff_density_max 0.303
_refine_diff_density_min -0.222
_refine_diff_density_rms 0.042
_refine_ls_extinction_method none
_refine_ls_goodness_of_fit_ref 1.060
_refine_ls_hydrogen_treatment constr
_refine_ls_matrix_type full
_refine_ls_number_parameters 289
_refine_ls_number_reflns 4309
_refine_ls_number_restraints 0
_refine_ls_restrained_S_all 1.060
_refine_ls_R_factor_all 0.0421
_refine_ls_R_factor_gt 0.0348
_refine_ls_shift/su_max 0.002
_refine_ls_shift/su_mean 0.000
_refine_ls_structure_factor_coef Fsqd
_refine_ls_weighting_details 'calc w=1/[\s^2^(Fo^2^)+(0.0422P)^2^+0.8308P] where P=(Fo^2^+2Fc^2^)/3'
_refine_ls_weighting_scheme calc
_refine_ls_wR_factor_gt 0.0878
_refine_ls_wR_factor_ref 0.0926
_reflns_number_gt 3725
_reflns_number_total 4309
_reflns_threshold_expression >2sigma(I)
_cod_data_source_file ja508065e_si_002.cif
_cod_data_source_block qq064
_cod_depositor_comments 'Adding full bibliography for 4122666--4122670.cif.'
_cod_original_sg_symbol_H-M 'P 21/n'
_cod_database_code 4122667

loop_
_symmetry_equiv_pos_as_xyz
'x, y, z'
'-x+1/2, y+1/2, -z+1/2'
'-x, -y, -z'
'x-1/2, -y-1/2, z-1/2'

loop_
_atom_site_label
_atom_site_type_symbol
_atom_site_fract_x
_atom_site_fract_y
_atom_site_fract_z
_atom_site_U_iso_or_equiv
_atom_site_adp_type
_atom_site_occupancy
_atom_site_symmetry_multiplicity
_atom_site_calc_flag
_atom_site_refinement_flags
Si1 Si 0.87483(3) 0.11098(4) 0.910444(12) 0.02679(11) Uani 1 1 d .
N1 N 0.90332(12) -0.21447(14) 0.88471(4) 0.0364(3) Uani 1 1 d .
C1 C 0.85881(14) -0.10866(16) 0.92202(5) 0.0312(3) Uani 1 1 d .
H1 H 0.9116 -0.1347 0.9519 0.037 Uiso 1 1 calc R
C2 C 0.71082(15) -0.16030(18) 0.92660(5) 0.0386(4) Uani 1 1 d .
H2A H 0.6812 -0.1418 0.9588 0.046 Uiso 1 1 calc R
H2B H 0.6493 -0.1026 0.9041 0.046 Uiso 1 1 calc R
C3 C 0.71221(17) -0.3359(2) 0.91531(6) 0.0501(4) Uani 1 1 d .
H3A H 0.7416 -0.3985 0.9433 0.060 Uiso 1 1 calc R
H3B H 0.6211 -0.3724 0.9038 0.060 Uiso 1 1 calc R
C4 C 0.81437(17) -0.3492(2) 0.87725(6) 0.0485(4) Uani 1 1 d .
H4A H 0.8662 -0.4490 0.8804 0.058 Uiso 1 1 calc R
H4B H 0.7680 -0.3452 0.8457 0.058 Uiso 1 1 calc R
C5 C 1.02746(14) -0.20756(17) 0.86582(5) 0.0325(3) Uani 1 1 d .
H5 H 1.0849 -0.1230 0.8761 0.039 Uiso 1 1 calc R
C6 C 1.07800(15) -0.30634(18) 0.83444(5) 0.0353(3) Uani 1 1 d .
H6 H 1.0236 -0.3936 0.8243 0.042 Uiso 1 1 calc R
C7 C 1.21196(15) -0.28832(17) 0.81482(5) 0.0345(3) Uani 1 1 d .
C8 C 1.24603(17) -0.37955(19) 0.77636(5) 0.0430(4) Uani 1 1 d .
H8 H 1.1824 -0.4543 0.7637 0.052 Uiso 1 1 calc R
C9 C 1.37062(19) -0.3632(2) 0.75631(6) 0.0521(5) Uani 1 1 d .
H9 H 1.3915 -0.4270 0.7303 0.062 Uiso 1 1 calc R
C10 C 1.46427(18) -0.2554(2) 0.77383(6) 0.0543(5) Uani 1 1 d .
H10 H 1.5492 -0.2434 0.7598 0.065 Uiso 1 1 calc R
C11 C 1.43337(17) -0.1648(2) 0.81207(6) 0.0527(4) Uani 1 1 d .
H11 H 1.4978 -0.0906 0.8245 0.063 Uiso 1 1 calc R
C12 C 1.30955(16) -0.1811(2) 0.83241(6) 0.0449(4) Uani 1 1 d .
H12 H 1.2904 -0.1183 0.8589 0.054 Uiso 1 1 calc R
C13 C 1.05812(13) 0.16450(16) 0.90544(5) 0.0291(3) Uani 1 1 d .
C14 C 1.10185(15) 0.25659(18) 0.86882(5) 0.0377(3) Uani 1 1 d .
H14 H 1.0369 0.2976 0.8463 0.045 Uiso 1 1 calc R
C15 C 1.23863(16) 0.2897(2) 0.86456(6) 0.0494(4) Uani 1 1 d .
H15 H 1.2667 0.3527 0.8392 0.059 Uiso 1 1 calc R
C16 C 1.33347(15) 0.2315(2) 0.89691(6) 0.0483(4) Uani 1 1 d .
H16 H 1.4271 0.2547 0.8940 0.058 Uiso 1 1 calc R
C17 C 1.29347(15) 0.1395(2) 0.93365(5) 0.0424(4) Uani 1 1 d .
H17 H 1.3593 0.0988 0.9559 0.051 Uiso 1 1 calc R
C18 C 1.15716(14) 0.10675(18) 0.93788(5) 0.0354(3) Uani 1 1 d .
H18 H 1.1301 0.0438 0.9633 0.042 Uiso 1 1 calc R
C19 C 0.77218(13) 0.16318(17) 0.85560(5) 0.0296(3) Uani 1 1 d .
C20 C 0.68275(14) 0.29027(18) 0.85482(5) 0.0350(3) Uani 1 1 d .
H20 H 0.6743 0.3507 0.8826 0.042 Uiso 1 1 calc R
C21 C 0.60561(16) 0.3314(2) 0.81480(6) 0.0442(4) Uani 1 1 d .
H21 H 0.5459 0.4194 0.8152 0.053 Uiso 1 1 calc R
C22 C 0.61590(16) 0.2439(2) 0.77447(6) 0.0473(4) Uani 1 1 d .
H22 H 0.5627 0.2711 0.7470 0.057 Uiso 1 1 calc R
C23 C 0.70327(16) 0.1168(2) 0.77395(5) 0.0453(4) Uani 1 1 d .
H23 H 0.7101 0.0564 0.7461 0.054 Uiso 1 1 calc R
C24 C 0.78122(15) 0.07723(19) 0.81402(5) 0.0380(3) Uani 1 1 d .
H24 H 0.8419 -0.0098 0.8132 0.046 Uiso 1 1 calc R
C25 C 0.80687(13) 0.21781(16) 0.96212(5) 0.0293(3) Uani 1 1 d .
C26 C 0.89049(15) 0.30813(17) 0.99263(5) 0.0341(3) Uani 1 1 d .
H26 H 0.9842 0.3183 0.9866 0.041 Uiso 1 1 calc R
C27 C 0.84097(17) 0.38300(19) 1.03121(5) 0.0439(4) Uani 1 1 d .
H27 H 0.9007 0.4422 1.0516 0.053 Uiso 1 1 calc R
C28 C 0.70508(19) 0.3721(2) 1.04020(6) 0.0521(4) Uani 1 1 d .
H28 H 0.6709 0.4229 1.0669 0.063 Uiso 1 1 calc R
C29 C 0.61896(17) 0.2869(2) 1.01024(6) 0.0523(4) Uani 1 1 d .
H29 H 0.5247 0.2810 1.0159 0.063 Uiso 1 1 calc R
C30 C 0.66939(15) 0.20977(19) 0.97195(5) 0.0397(4) Uani 1 1 d .
H30 H 0.6090 0.1501 0.9519 0.048 Uiso 1 1 calc R

loop_
_atom_site_aniso_label
_atom_site_aniso_U_11
_atom_site_aniso_U_22
_atom_site_aniso_U_33
_atom_site_aniso_U_23
_atom_site_aniso_U_13
_atom_site_aniso_U_12
Si1 0.02167(19) 0.0343(2) 0.0243(2) 0.00019(15) 0.00063(14) -0.00320(15)
N1 0.0338(6) 0.0350(6) 0.0410(7) -0.0055(5) 0.0088(5) -0.0057(5)
C1 0.0292(7) 0.0360(8) 0.0286(7) 0.0011(6) 0.0030(5) -0.0019(6)
C2 0.0344(8) 0.0407(8) 0.0417(9) -0.0007(7) 0.0125(6) -0.0085(6)
C3 0.0479(9) 0.0429(9) 0.0610(11) -0.0041(8) 0.0191(8) -0.0121(8)
C4 0.0425(9) 0.0446(9) 0.0596(11) -0.0123(8) 0.0141(8) -0.0138(7)
C5 0.0293(7) 0.0363(8) 0.0320(7) 0.0026(6) 0.0024(6) -0.0020(6)
C6 0.0362(8) 0.0382(8) 0.0314(7) -0.0018(6) 0.0011(6) -0.0021(6)
C7 0.0370(8) 0.0385(8) 0.0282(7) 0.0050(6) 0.0027(6) 0.0069(6)
C8 0.0501(9) 0.0436(9) 0.0357(8) 0.0000(7) 0.0051(7) 0.0078(7)
C9 0.0592(11) 0.0585(11) 0.0397(9) 0.0040(8) 0.0159(8) 0.0213(9)
C10 0.0419(9) 0.0692(12) 0.0533(11) 0.0146(9) 0.0181(8) 0.0161(9)
C11 0.0366(9) 0.0690(12) 0.0529(10) 0.0044(9) 0.0064(8) -0.0008(8)
C12 0.0388(8) 0.0570(10) 0.0393(9) -0.0046(7) 0.0065(7) 0.0002(7)
C13 0.0253(6) 0.0342(7) 0.0280(7) -0.0028(6) 0.0018(5) -0.0031(6)
C14 0.0309(7) 0.0438(9) 0.0385(8) 0.0082(7) 0.0016(6) -0.0025(6)
C15 0.0371(8) 0.0606(11) 0.0510(10) 0.0174(8) 0.0083(7) -0.0103(8)
C16 0.0252(7) 0.0670(11) 0.0529(10) 0.0054(9) 0.0050(7) -0.0112(7)
C17 0.0268(7) 0.0616(10) 0.0383(8) 0.0014(8) -0.0036(6) -0.0036(7)
C18 0.0297(7) 0.0481(9) 0.0282(7) 0.0035(6) 0.0006(6) -0.0056(6)
C19 0.0236(6) 0.0376(8) 0.0275(7) 0.0033(6) 0.0007(5) -0.0082(6)
C20 0.0315(7) 0.0386(8) 0.0347(8) 0.0028(6) 0.0000(6) -0.0042(6)
C21 0.0364(8) 0.0487(9) 0.0470(9) 0.0134(8) -0.0039(7) -0.0007(7)
C22 0.0403(9) 0.0653(11) 0.0353(9) 0.0164(8) -0.0102(7) -0.0127(8)
C23 0.0481(9) 0.0606(10) 0.0271(8) 0.0010(7) -0.0009(7) -0.0110(8)
C24 0.0369(8) 0.0473(9) 0.0299(8) 0.0009(6) 0.0023(6) -0.0026(7)
C25 0.0287(7) 0.0330(7) 0.0261(7) 0.0028(6) 0.0010(5) -0.0016(6)
C26 0.0323(7) 0.0390(8) 0.0307(7) 0.0021(6) -0.0014(6) -0.0038(6)
C27 0.0546(10) 0.0445(9) 0.0322(8) -0.0052(7) -0.0022(7) -0.0081(8)
C28 0.0644(11) 0.0539(10) 0.0398(9) -0.0125(8) 0.0199(8) -0.0063(9)
C29 0.0416(9) 0.0612(11) 0.0560(11) -0.0138(9) 0.0213(8) -0.0087(8)
C30 0.0313(7) 0.0475(9) 0.0406(8) -0.0078(7) 0.0058(6) -0.0066(7)

loop_
_atom_type_symbol
_atom_type_description
_atom_type_scat_dispersion_real
_atom_type_scat_dispersion_imag
_atom_type_scat_source
C C 0.0033 0.0016 'International Tables Vol C Tables 4.2.6.8 and 6.1.1.4'
H H 0.0000 0.0000 'International Tables Vol C Tables 4.2.6.8 and 6.1.1.4'
N N 0.0061 0.0033 'International Tables Vol C Tables 4.2.6.8 and 6.1.1.4'
Si Si 0.0817 0.0704 'International Tables Vol C Tables 4.2.6.8 and 6.1.1.4'

loop_
_geom_angle_atom_site_label_1
_geom_angle_atom_site_label_2
_geom_angle_atom_site_label_3
_geom_angle
C13 Si1 C19 111.18(6)
C13 Si1 C25 108.89(6)
C19 Si1 C25 110.08(6)
C13 Si1 C1 109.84(6)
C19 Si1 C1 109.32(6)
C25 Si1 C1 107.46(6)
C5 N1 C4 121.58(12)
C5 N1 C1 124.32(12)
C4 N1 C1 112.76(11)
N1 C1 C2 101.82(11)
N1 C1 Si1 116.14(9)
C2 C1 Si1 112.47(10)
N1 C1 H1 108.7
C2 C1 H1 108.7
Si1 C1 H1 108.7
C3 C2 C1 104.05(12)
C3 C2 H2A 110.9
C1 C2 H2A 110.9
C3 C2 H2B 110.9
C1 C2 H2B 110.9
H2A C2 H2B 109.0
C4 C3 C2 103.69(13)
C4 C3 H3A 111.0
C2 C3 H3A 111.0
C4 C3 H3B 111.0
C2 C3 H3B 111.0
H3A C3 H3B 109.0
N1 C4 C3 104.63(13)
N1 C4 H4A 110.8
C3 C4 H4A 110.8
N1 C4 H4B 110.8
C3 C4 H4B 110.8
H4A C4 H4B 108.9
C6 C5 N1 127.44(14)
C6 C5 H5 116.3
N1 C5 H5 116.3
C5 C6 C7 124.11(14)
C5 C6 H6 117.9
C7 C6 H6 117.9
C8 C7 C12 117.08(14)
C8 C7 C6 119.83(14)
C12 C7 C6 123.08(13)
C9 C8 C7 121.38(16)
C9 C8 H8 119.3
C7 C8 H8 119.3
C10 C9 C8 120.49(16)
C10 C9 H9 119.8
C8 C9 H9 119.8
C9 C10 C11 119.20(16)
C9 C10 H10 120.4
C11 C10 H10 120.4
C10 C11 C12 120.60(17)
C10 C11 H11 119.7
C12 C11 H11 119.7
C11 C12 C7 121.25(15)
C11 C12 H12 119.4
C7 C12 H12 119.4
C14 C13 C18 117.56(12)
C14 C13 Si1 121.90(11)
C18 C13 Si1 120.49(10)
C15 C14 C13 121.17(14)
C15 C14 H14 119.4
C13 C14 H14 119.4
C16 C15 C14 119.96(15)
C16 C15 H15 120.0
C14 C15 H15 120.0
C15 C16 C17 120.32(14)
C15 C16 H16 119.8
C17 C16 H16 119.8
C16 C17 C18 119.63(14)
C16 C17 H17 120.2
C18 C17 H17 120.2
C17 C18 C13 121.35(13)
C17 C18 H18 119.3
C13 C18 H18 119.3
C20 C19 C24 117.14(13)
C20 C19 Si1 120.75(11)
C24 C19 Si1 122.11(11)
C21 C20 C19 121.96(14)
C21 C20 H20 119.0
C19 C20 H20 119.0
C22 C21 C20 119.61(15)
C22 C21 H21 120.2
C20 C21 H21 120.2
C21 C22 C23 120.07(14)
C21 C22 H22 120.0
C23 C22 H22 120.0
C22 C23 C24 120.02(15)
C22 C23 H23 120.0
C24 C23 H23 120.0
C23 C24 C19 121.19(15)
C23 C24 H24 119.4
C19 C24 H24 119.4
C30 C25 C26 116.64(13)
C30 C25 Si1 121.26(11)
C26 C25 Si1 122.10(10)
C27 C26 C25 121.95(14)
C27 C26 H26 119.0
C25 C26 H26 119.0
C28 C27 C26 120.11(15)
C28 C27 H27 119.9
C26 C27 H27 119.9
C27 C28 C29 119.53(15)
C27 C28 H28 120.2
C29 C28 H28 120.2
C28 C29 C30 120.22(15)
C28 C29 H29 119.9
C30 C29 H29 119.9
C29 C30 C25 121.53(15)
C29 C30 H30 119.2
C25 C30 H30 119.2

loop_
_geom_bond_atom_site_label_1
_geom_bond_atom_site_label_2
_geom_bond_distance
Si1 C13 1.8719(13)
Si1 C19 1.8738(13)
Si1 C25 1.8809(14)
Si1 C1 1.8987(15)
N1 C5 1.3602(17)
N1 C4 1.4483(19)
N1 C1 1.4749(18)
C1 C2 1.5323(19)
C1 H1 1.0000
C2 C3 1.523(2)
C2 H2A 0.9900
C2 H2B 0.9900
C3 C4 1.520(2)
C3 H3A 0.9900
C3 H3B 0.9900
C4 H4A 0.9900
C4 H4B 0.9900
C5 C6 1.339(2)
C5 H5 0.9500
C6 C7 1.465(2)
C6 H6 0.9500
C7 C8 1.397(2)
C7 C12 1.397(2)
C8 C9 1.385(2)
C8 H8 0.9500
C9 C10 1.375(3)
C9 H9 0.9500
C10 C11 1.380(3)
C10 H10 0.9500
C11 C12 1.382(2)
C11 H11 0.9500
C12 H12 0.9500
C13 C14 1.389(2)
C13 C18 1.399(2)
C14 C15 1.386(2)
C14 H14 0.9500
C15 C16 1.372(2)
C15 H15 0.9500
C16 C17 1.380(2)
C16 H16 0.9500
C17 C18 1.381(2)
C17 H17 0.9500
C18 H18 0.9500
C19 C20 1.390(2)
C19 C24 1.399(2)
C20 C21 1.385(2)
C20 H20 0.9500
C21 C22 1.377(2)
C21 H21 0.9500
C22 C23 1.378(2)
C22 H22 0.9500
C23 C24 1.387(2)
C23 H23 0.9500
C24 H24 0.9500
C25 C30 1.3967(19)
C25 C26 1.397(2)
C26 C27 1.380(2)
C26 H26 0.9500
C27 C28 1.377(2)
C27 H27 0.9500
C28 C29 1.378(2)
C28 H28 0.9500
C29 C30 1.386(2)
C29 H29 0.9500
C30 H30 0.9500

loop_
_geom_torsion_atom_site_label_1
_geom_torsion_atom_site_label_2
_geom_torsion_atom_site_label_3
_geom_torsion_atom_site_label_4
_geom_torsion
C5 N1 C1 C2 175.81(13)
C4 N1 C1 C2 -17.23(16)
C5 N1 C1 Si1 53.28(17)
C4 N1 C1 Si1 -139.76(12)
C13 Si1 C1 N1 -63.38(11)
C19 Si1 C1 N1 58.86(11)
C25 Si1 C1 N1 178.30(9)
C13 Si1 C1 C2 179.88(10)
C19 Si1 C1 C2 -57.88(11)
C25 Si1 C1 C2 61.56(11)
N1 C1 C2 C3 32.29(15)
Si1 C1 C2 C3 157.30(11)
C1 C2 C3 C4 -36.07(17)
C5 N1 C4 C3 162.43(14)
C1 N1 C4 C3 -4.94(19)
C2 C3 C4 N1 25.30(18)
C4 N1 C5 C6 9.0(2)
C1 N1 C5 C6 174.84(14)
N1 C5 C6 C7 178.33(13)
C5 C6 C7 C8 -168.47(14)
C5 C6 C7 C12 10.7(2)
C12 C7 C8 C9 -0.6(2)
C6 C7 C8 C9 178.63(14)
C7 C8 C9 C10 -0.3(2)
C8 C9 C10 C11 0.8(3)
C9 C10 C11 C12 -0.4(3)
C10 C11 C12 C7 -0.5(3)
C8 C7 C12 C11 1.0(2)
C6 C7 C12 C11 -178.23(15)
C19 Si1 C13 C14 10.82(14)
C25 Si1 C13 C14 -110.63(12)
C1 Si1 C13 C14 131.94(12)
C19 Si1 C13 C18 -166.53(11)
C25 Si1 C13 C18 72.02(13)
C1 Si1 C13 C18 -45.40(13)
C18 C13 C14 C15 0.1(2)
Si1 C13 C14 C15 -177.30(13)
C13 C14 C15 C16 -0.1(3)
C14 C15 C16 C17 0.2(3)
C15 C16 C17 C18 -0.3(3)
C16 C17 C18 C13 0.3(2)
C14 C13 C18 C17 -0.2(2)
Si1 C13 C18 C17 177.25(12)
C13 Si1 C19 C20 -107.25(11)
C25 Si1 C19 C20 13.51(13)
C1 Si1 C19 C20 131.32(11)
C13 Si1 C19 C24 72.93(13)
C25 Si1 C19 C24 -166.32(11)
C1 Si1 C19 C24 -48.50(13)
C24 C19 C20 C21 -0.1(2)
Si1 C19 C20 C21 -179.96(11)
C19 C20 C21 C22 0.6(2)
C20 C21 C22 C23 -0.4(2)
C21 C22 C23 C24 -0.2(2)
C22 C23 C24 C19 0.7(2)
C20 C19 C24 C23 -0.5(2)
Si1 C19 C24 C23 179.32(11)
C13 Si1 C25 C30 174.78(12)
C19 Si1 C25 C30 52.67(14)
C1 Si1 C25 C30 -66.29(13)
C13 Si1 C25 C26 -5.52(14)
C19 Si1 C25 C26 -127.64(12)
C1 Si1 C25 C26 113.40(12)
C30 C25 C26 C27 1.4(2)
Si1 C25 C26 C27 -178.27(12)
C25 C26 C27 C28 -1.0(2)
C26 C27 C28 C29 -0.4(3)
C27 C28 C29 C30 1.5(3)
C28 C29 C30 C25 -1.1(3)
C26 C25 C30 C29 -0.4(2)
Si1 C25 C30 C29 179.33(13)
